data_7122116
loop_
_publ_author_name
'Tsuchimochi, Izuru'
'Kitamura, Yuta'
'Aoyama, Hiroshi'
'Akai, Shuji'
'Nakai, Keiyo'
'Yoshimitsu, Takehiko'

_publ_section_title
;
 Total synthesis of (-)-agelastatin A: an S<sub>H</sub>2' radical
 azidation strategy.
;
_journal_issue 71
_journal_name_full 'Chemical communications (Cambridge, England)'
_journal_page_first 9893
_journal_page_last 9896
_journal_paper_doi 10.1039/c8cc05697h
_journal_volume 54
_journal_year 2018
_chemical_absolute_configuration unk
_chemical_compound_source 'synthesis as described'
_chemical_formula_moiety 'C16 H23 Br1 N2 O2 Si1'
_chemical_formula_sum 'C32 H46 Br2 N4 O4 Si2'
_chemical_formula_weight 766.73
_chemical_name_systematic
(1R,3aS,9aS)-1-Azido-2-((tert-butyldimethylsilyl)oxy)-1,3a,4,9a-tetrahydro-5H-cyclopenta[e]pyrrolo[1,2-a]pyrazin-5-one
_space_group_crystal_system monoclinic
_space_group_IT_number 4
_space_group_name_Hall 'P 2yb'
_space_group_name_H-M_alt 'P 1 21 1'
_symmetry_cell_setting monoclinic
_symmetry_Int_Tables_number 4
_symmetry_space_group_name_Hall 'P 2yb'
_symmetry_space_group_name_H-M 'P 1 21 1'
_atom_sites_solution_hydrogens geom
_audit_creation_date 2016-06-25T17:10:37-00:00
_audit_creation_method 'WinGX routine CIF_UPDATE'
_audit_update_record
;
2018-06-30 deposited with the CCDC.
2018-08-01 downloaded from the CCDC.
;
_cell_angle_alpha 90
_cell_angle_beta 105.239(2)
_cell_angle_gamma 90
_cell_formula_units_Z 2
_cell_length_a 7.0818(2)
_cell_length_b 34.0727(11)
_cell_length_c 8.0223(15)
_cell_measurement_reflns_used 7629
_cell_measurement_temperature 163(2)
_cell_measurement_theta_max 68.14
_cell_measurement_theta_min 5.195
_cell_measurement_wavelength 1.54178
_cell_volume 1867.7(4)
_computing_cell_refinement 'CrystalClear (Rigaku/MSC Inc., 2006)'
_computing_data_collection 'CrystalClear (Rigaku/MSC Inc., 2006)'
_computing_data_reduction 'CrystalClear (Rigaku/MSC Inc., 2006), SORTAV (Blessing, 1995)'
_computing_molecular_graphics 'Ortep-3 for Windows (Farrugia, 1997)'
_computing_publication_material 'WinGX publication routines (Farrugia, 1999)'
_computing_structure_refinement 'SHELXL-2013 (Sheldrick, 2013)'
_computing_structure_solution 'SIR92 (Giacovazzo et al, 1993)'
_diffrn_ambient_temperature 163(2)
_diffrn_detector 'curved image-plate'
_diffrn_detector_area_resol_mean 10
_diffrn_measured_fraction_theta_full 0.999
_diffrn_measured_fraction_theta_max 0.998
_diffrn_measurement_device 'quarter \C-circle diffractometer'
_diffrn_measurement_device_type 'Rigaku R-Axis Rapid'
_diffrn_measurement_method 'phi or omega oscillation scans'
_diffrn_orient_matrix_type fs_process
_diffrn_orient_matrix_UB_11 -0.067198
_diffrn_orient_matrix_UB_12 0.023114
_diffrn_orient_matrix_UB_13 0.035639
_diffrn_orient_matrix_UB_21 -0.059019
_diffrn_orient_matrix_UB_22 0.006676
_diffrn_orient_matrix_UB_23 -0.124176
_diffrn_orient_matrix_UB_31 -0.115847
_diffrn_orient_matrix_UB_32 -0.016809
_diffrn_orient_matrix_UB_33 -0.00031
_diffrn_radiation_monochromator graphite
_diffrn_radiation_probe x-ray
_diffrn_radiation_type CuK\a
_diffrn_radiation_wavelength 1.54178
_diffrn_reflns_av_R_equivalents 0.0866
_diffrn_reflns_Laue_measured_fraction_full 0.999
_diffrn_reflns_Laue_measured_fraction_max 0.998
_diffrn_reflns_limit_h_max 8
_diffrn_reflns_limit_h_min -8
_diffrn_reflns_limit_k_max 41
_diffrn_reflns_limit_k_min -40
_diffrn_reflns_limit_l_max 9
_diffrn_reflns_limit_l_min -9
_diffrn_reflns_number 18514
_diffrn_reflns_point_group_measured_fraction_full 0.98
_diffrn_reflns_point_group_measured_fraction_max 0.975
_diffrn_reflns_theta_full 67.679
_diffrn_reflns_theta_max 68.202
_diffrn_reflns_theta_min 5.192
_diffrn_source 'sealed x-ray tube'
_exptl_absorpt_coefficient_mu 3.679
_exptl_absorpt_correction_type none
_exptl_crystal_colour colorless
_exptl_crystal_density_diffrn 1.363
_exptl_crystal_density_method 'not measured'
_exptl_crystal_description block
_exptl_crystal_F_000 792
_exptl_crystal_recrystallization_method 'Re-crystallisation from solvent'
_exptl_crystal_size_max 0.39
_exptl_crystal_size_mid 0.19
_exptl_crystal_size_min 0.15
_refine_diff_density_max 1.008
_refine_diff_density_min -1.24
_refine_diff_density_rms 0.141
_refine_ls_abs_structure_details
;
 Flack x determined using 1033 quotients [(I+)-(I-)]/[(I+)+(I-)]
 (Parsons and Flack (2004), Acta Cryst. A60, s61).
;
_refine_ls_abs_structure_Flack -0.046(17)
_refine_ls_extinction_method none
_refine_ls_goodness_of_fit_ref 1.091
_refine_ls_hydrogen_treatment constr
_refine_ls_matrix_type full
_refine_ls_number_parameters 397
_refine_ls_number_reflns 6688
_refine_ls_number_restraints 1
_refine_ls_restrained_S_all 1.091
_refine_ls_R_factor_all 0.1839
_refine_ls_R_factor_gt 0.0987
_refine_ls_shift/su_max 0
_refine_ls_shift/su_mean 0
_refine_ls_structure_factor_coef Fsqd
_refine_ls_weighting_details 'w=1/[\s^2^(Fo^2^)+(0.1376P)^2^+5.0614P] where P=(Fo^2^+2Fc^2^)/3'
_refine_ls_weighting_scheme calc
_refine_ls_wR_factor_gt 0.2276
_refine_ls_wR_factor_ref 0.3234
_reflns_number_gt 3190
_reflns_number_total 6688
_reflns_threshold_expression 'I > 2\s(I)'
_cod_data_source_file c8cc05697h2.cif
_cod_data_source_block 160625
_cod_depositor_comments 'Adding full bibliography for 7122116.cif.'
_cod_original_sg_symbol_H-M 'P 21'
_cod_database_code 7122116

loop_
_symmetry_equiv_pos_as_xyz
'X,Y,Z '
'-X, 1/2+Y, -Z '

loop_
_atom_site_label
_atom_site_type_symbol
_atom_site_fract_x
_atom_site_fract_y
_atom_site_fract_z
_atom_site_U_iso_or_equiv
_atom_site_adp_type
_atom_site_occupancy
_atom_site_calc_flag
C1 C 0.170(3) 0.5715(7) 0.886(3) 0.060(6) Uani 1 d
H1 H 0.0531 0.5865 0.853 0.072 Uiso 1 calc
C2 C 0.180(3) 0.5306(7) 0.893(3) 0.059(6) Uani 1 d
H2 H 0.0748 0.5125 0.8647 0.071 Uiso 1 calc
C3 C 0.383(3) 0.5222(8) 0.950(3) 0.067(6) Uani 1 d
H3 H 0.4409 0.4969 0.97 0.081 Uiso 1 calc
C4 C 0.477(3) 0.5564(7) 0.972(3) 0.056(5) Uani 1 d
C5 C 0.691(3) 0.5633(7) 1.052(3) 0.058(6) Uani 1 d
C6 C 0.626(3) 0.6353(5) 0.996(3) 0.048(5) Uani 1 d
H6 H 0.6659 0.6564 1.0847 0.058 Uiso 1 calc
C7 C 0.402(3) 0.6283(6) 0.970(3) 0.054(5) Uani 1 d
H7 H 0.3596 0.6374 1.073 0.065 Uiso 1 calc
C8 C 0.311(3) 0.6534(6) 0.813(3) 0.060(5) Uani 1 d
H8 H 0.1749 0.6581 0.7712 0.072 Uiso 1 calc
C9 C 0.451(3) 0.6687(6) 0.737(3) 0.052(5) Uani 1 d
C10 C 0.652(3) 0.6519(6) 0.825(3) 0.054(5) Uani 1 d
H10 H 0.692 0.6312 0.7527 0.065 Uiso 1 calc
C11 C 0.212(4) 0.7545(7) 0.679(3) 0.072(7) Uani 1 d
H11A H 0.3343 0.7682 0.7329 0.108 Uiso 1 calc
H11B H 0.1711 0.7389 0.766 0.108 Uiso 1 calc
H11C H 0.1099 0.7738 0.6287 0.108 Uiso 1 calc
C12 C 0.024(3) 0.6963(8) 0.405(3) 0.069(6) Uani 1 d
H12A H 0.0468 0.6792 0.3144 0.103 Uiso 1 calc
H12B H -0.079 0.7153 0.3543 0.103 Uiso 1 calc
H12C H -0.0177 0.6804 0.4912 0.103 Uiso 1 calc
C13 C 0.361(4) 0.7485(7) 0.354(3) 0.069(7) Uani 1 d
C14 C 0.553(4) 0.7693(8) 0.445(4) 0.076(7) Uani 1 d
H14A H 0.5289 0.7878 0.53 0.114 Uiso 1 calc
H14B H 0.603 0.7835 0.3589 0.114 Uiso 1 calc
H14C H 0.6496 0.7497 0.5026 0.114 Uiso 1 calc
C15 C 0.213(4) 0.7804(8) 0.254(4) 0.085(8) Uani 1 d
H15A H 0.0899 0.7678 0.1943 0.128 Uiso 1 calc
H15B H 0.2695 0.7937 0.17 0.128 Uiso 1 calc
H15C H 0.189 0.7997 0.3369 0.128 Uiso 1 calc
C16 C 0.401(5) 0.7194(7) 0.221(3) 0.080(8) Uani 1 d
H16A H 0.2793 0.7062 0.1614 0.12 Uiso 1 calc
H16B H 0.497 0.6998 0.2804 0.12 Uiso 1 calc
H16C H 0.4534 0.7336 0.1366 0.12 Uiso 1 calc
C17 C 0.765(3) 0.5566(7) 0.545(3) 0.060(6) Uani 1 d
H17 H 0.862 0.5383 0.6002 0.073 Uiso 1 calc
C18 C 0.793(3) 0.5952(6) 0.501(2) 0.049(5) Uani 1 d
H18 H 0.9164 0.6078 0.5209 0.059 Uiso 1 calc
C19 C 0.609(3) 0.6131(7) 0.422(3) 0.062(6) Uani 1 d
H19 H 0.5873 0.6394 0.382 0.074 Uiso 1 calc
C20 C 0.472(3) 0.5851(7) 0.417(3) 0.059(6) Uani 1 d
C21 C 0.259(3) 0.5841(7) 0.334(3) 0.056(5) Uani 1 d
C22 C 0.241(3) 0.5177(6) 0.463(3) 0.058(5) Uani 1 d
H22 H 0.2011 0.5207 0.5725 0.07 Uiso 1 calc
C23 C 0.470(3) 0.5125(6) 0.499(3) 0.052(5) Uani 1 d
H23 H 0.5233 0.501 0.6162 0.062 Uiso 1 calc
C24 C 0.493(4) 0.4840(7) 0.368(3) 0.070(6) Uani 1 d
H24 H 0.6097 0.4797 0.3336 0.084 Uiso 1 calc
C25 C 0.320(3) 0.4647(6) 0.304(3) 0.055(5) Uani 1 d
C26 C 0.157(3) 0.4787(6) 0.367(3) 0.064(6) Uani 1 d
H26 H 0.0404 0.4843 0.268 0.077 Uiso 1 calc
C27 C 0.565(4) 0.3806(8) 0.379(5) 0.110(12) Uani 1 d
H27A H 0.6604 0.4011 0.4296 0.166 Uiso 1 calc
H27B H 0.6347 0.3562 0.3685 0.166 Uiso 1 calc
H27C H 0.4775 0.3762 0.4531 0.166 Uiso 1 calc
C28 C 0.582(4) 0.4113(9) 0.028(4) 0.095(9) Uani 1 d
H28A H 0.5022 0.4195 -0.0854 0.143 Uiso 1 calc
H28B H 0.6651 0.3891 0.0148 0.143 Uiso 1 calc
H28C H 0.6647 0.4332 0.0835 0.143 Uiso 1 calc
C29 C 0.239(4) 0.3592(6) 0.058(3) 0.072(7) Uani 1 d
C30 C 0.100(4) 0.3758(8) -0.112(3) 0.090(9) Uani 1 d
H30A H 0.0333 0.3992 -0.0844 0.135 Uiso 1 calc
H30B H 0.0031 0.3559 -0.1641 0.135 Uiso 1 calc
H30C H 0.1769 0.3829 -0.1927 0.135 Uiso 1 calc
C31 C 0.342(5) 0.3233(8) 0.013(5) 0.115(12) Uani 1 d
H31A H 0.4259 0.331 -0.0614 0.173 Uiso 1 calc
H31B H 0.2449 0.3042 -0.0479 0.173 Uiso 1 calc
H31C H 0.423 0.3115 0.1193 0.173 Uiso 1 calc
C32 C 0.108(5) 0.3480(10) 0.178(4) 0.109(11) Uani 1 d
H32A H 0.0403 0.3715 0.203 0.164 Uiso 1 calc
H32B H 0.1896 0.3371 0.2861 0.164 Uiso 1 calc
H32C H 0.0115 0.3284 0.1205 0.164 Uiso 1 calc
N1 N 0.752(2) 0.6019(5) 1.055(2) 0.055(4) Uani 1 d
H1A H 0.878 0.6065 1.0967 0.066 Uiso 1 calc
N2 N 0.353(2) 0.5864(5) 0.932(2) 0.054(4) Uani 1 d
N3 N 0.165(2) 0.5502(6) 0.341(2) 0.058(5) Uani 1 d
H3A H 0.0493 0.5471 0.2685 0.07 Uiso 1 calc
N4 N 0.563(2) 0.5504(5) 0.490(2) 0.057(4) Uani 1 d
O1 O 0.805(2) 0.5362(4) 1.105(2) 0.068(4) Uani 1 d
O2 O 0.427(2) 0.6911(5) 0.5990(18) 0.071(4) Uani 1 d
O3 O 0.173(2) 0.6124(5) 0.2484(19) 0.065(4) Uani 1 d
O4 O 0.283(2) 0.4345(4) 0.183(2) 0.068(4) Uani 1 d
Si1 Si 0.2488(10) 0.72230(18) 0.5095(8) 0.0602(15) Uani 1 d
Si2 Si 0.4218(11) 0.39636(19) 0.1635(10) 0.0746(19) Uani 1 d
Br1 Br 0.8371(4) 0.69610(8) 0.8717(3) 0.0792(9) Uani 1 d
Br2 Br 0.0924(4) 0.44197(8) 0.5253(4) 0.0900(10) Uani 1 d

loop_
_atom_site_aniso_label
_atom_site_aniso_U_11
_atom_site_aniso_U_22
_atom_site_aniso_U_33
_atom_site_aniso_U_23
_atom_site_aniso_U_13
_atom_site_aniso_U_12
C1 0.052(13) 0.054(13) 0.070(14) 0.012(11) 0.007(11) 0.005(11)
C2 0.038(11) 0.089(17) 0.047(11) -0.008(11) 0.007(9) -0.010(11)
C3 0.065(15) 0.071(16) 0.060(13) 0.004(12) 0.007(11) -0.012(12)
C4 0.044(12) 0.062(14) 0.062(13) 0.001(11) 0.014(10) -0.012(10)
C5 0.061(14) 0.054(13) 0.060(13) 0.000(10) 0.017(11) -0.016(11)
C6 0.064(13) 0.034(9) 0.049(11) 0.006(8) 0.018(9) 0.005(9)
C7 0.043(11) 0.059(13) 0.056(12) 0.026(10) 0.003(9) 0.006(9)
C8 0.061(14) 0.057(13) 0.059(12) 0.004(11) 0.011(10) 0.002(11)
C9 0.042(11) 0.054(12) 0.052(11) -0.001(10) 0.000(9) 0.004(9)
C10 0.074(15) 0.040(11) 0.050(11) -0.002(9) 0.019(10) 0.003(10)
C11 0.085(18) 0.079(17) 0.058(14) -0.017(12) 0.028(12) -0.010(14)
C12 0.055(13) 0.075(15) 0.076(14) 0.008(14) 0.017(11) -0.001(13)
C13 0.083(18) 0.056(14) 0.072(15) 0.015(11) 0.026(13) 0.022(12)
C14 0.059(15) 0.079(18) 0.091(18) 0.001(15) 0.020(13) -0.016(13)
C15 0.080(18) 0.070(16) 0.11(2) 0.043(15) 0.026(16) 0.031(14)
C16 0.13(2) 0.050(13) 0.071(15) 0.011(12) 0.054(16) -0.008(15)
C17 0.030(10) 0.072(15) 0.075(15) -0.005(12) 0.007(10) 0.005(10)
C18 0.046(11) 0.057(12) 0.040(10) -0.006(9) 0.001(8) 0.000(9)
C19 0.067(15) 0.066(15) 0.056(13) 0.006(11) 0.024(11) -0.011(12)
C20 0.065(15) 0.057(13) 0.052(12) 0.019(10) 0.012(11) 0.010(11)
C21 0.044(11) 0.058(13) 0.066(13) 0.008(11) 0.013(10) 0.007(11)
C22 0.070(14) 0.043(11) 0.066(13) 0.024(10) 0.025(11) 0.003(10)
C23 0.041(11) 0.048(12) 0.065(13) 0.003(10) 0.013(9) -0.006(9)
C24 0.078(17) 0.056(13) 0.081(16) -0.011(12) 0.026(13) -0.008(12)
C25 0.059(13) 0.046(12) 0.072(14) 0.015(10) 0.038(11) 0.001(10)
C26 0.056(13) 0.036(11) 0.088(16) 0.004(10) -0.002(11) 0.007(9)
C27 0.061(17) 0.059(16) 0.18(3) 0.013(19) -0.015(19) 0.003(13)
C28 0.062(17) 0.09(2) 0.14(3) 0.001(18) 0.034(18) -0.005(14)
C29 0.081(17) 0.038(11) 0.077(15) -0.010(11) -0.015(13) 0.011(11)
C30 0.11(2) 0.082(18) 0.065(16) 0.021(13) 0.004(15) -0.026(16)
C31 0.15(3) 0.054(17) 0.14(3) -0.019(18) 0.04(2) 0.007(19)
C32 0.11(2) 0.13(3) 0.079(19) 0.038(18) 0.014(17) -0.04(2)
N1 0.041(9) 0.056(11) 0.065(10) 0.015(9) 0.008(8) 0.013(8)
N2 0.037(9) 0.057(11) 0.064(10) -0.005(9) 0.007(8) -0.001(8)
N3 0.043(9) 0.081(13) 0.052(10) 0.020(9) 0.014(8) 0.013(9)
N4 0.050(10) 0.050(10) 0.064(11) -0.002(9) 0.005(8) -0.002(9)
O1 0.066(10) 0.050(9) 0.082(11) 0.002(8) 0.010(8) 0.016(8)
O2 0.079(10) 0.070(10) 0.063(9) 0.044(8) 0.019(7) 0.034(9)
O3 0.060(10) 0.067(10) 0.063(9) 0.002(8) 0.010(7) 0.020(8)
O4 0.068(10) 0.042(8) 0.092(11) -0.012(8) 0.017(8) 0.004(7)
Si1 0.067(4) 0.054(3) 0.056(3) 0.002(3) 0.010(3) 0.007(3)
Si2 0.071(4) 0.051(4) 0.098(5) 0.000(4) 0.016(4) 0.003(3)
Br1 0.0640(15) 0.0837(19) 0.0861(17) 0.0183(15) 0.0130(12) -0.0110(14)
Br2 0.098(2) 0.0776(18) 0.100(2) 0.0174(16) 0.0356(17) -0.0141(17)

loop_
_atom_type_symbol
_atom_type_description
_atom_type_scat_dispersion_real
_atom_type_scat_dispersion_imag
_atom_type_scat_source
C C 0.0181 0.0091 'International Tables Vol C Tables 4.2.6.8 and 6.1.1.4'
H H 0 0 'International Tables Vol C Tables 4.2.6.8 and 6.1.1.4'
N N 0.0311 0.018 'International Tables Vol C Tables 4.2.6.8 and 6.1.1.4'
O O 0.0492 0.0322 'International Tables Vol C Tables 4.2.6.8 and 6.1.1.4'
Si Si 0.2541 0.3302 'International Tables Vol C Tables 4.2.6.8 and 6.1.1.4'
Br Br -0.6763 1.2805 'International Tables Vol C Tables 4.2.6.8 and 6.1.1.4'

loop_
_geom_angle_atom_site_label_1
_geom_angle_atom_site_label_2
_geom_angle_atom_site_label_3
_geom_angle
N2 C1 C2 109.1(19)
N2 C1 H1 125.4
C2 C1 H1 125.4
C3 C2 C1 105(2)
C3 C2 H2 127.7
C1 C2 H2 127.7
C4 C3 C2 107(2)
C4 C3 H3 126.4
C2 C3 H3 126.4
N2 C4 C3 111(2)
N2 C4 C5 120.9(19)
C3 C4 C5 127(2)
O1 C5 N1 123(2)
O1 C5 C4 122(2)
N1 C5 C4 116(2)
N1 C6 C10 112.0(16)
N1 C6 C7 116.1(16)
C10 C6 C7 107.0(16)
N1 C6 H6 107.1
C10 C6 H6 107.1
C7 C6 H6 107.1
N2 C7 C8 110.4(17)
N2 C7 C6 110.5(16)
C8 C7 C6 102.5(16)
N2 C7 H7 111
C8 C7 H7 111
C6 C7 H7 111
C9 C8 C7 112.3(19)
C9 C8 H8 123.9
C7 C8 H8 123.9
O2 C9 C8 129.3(19)
O2 C9 C10 120.3(18)
C8 C9 C10 110.1(18)
C9 C10 C6 103.5(17)
C9 C10 Br1 107.3(13)
C6 C10 Br1 109.9(13)
C9 C10 H10 111.9
C6 C10 H10 111.9
Br1 C10 H10 111.9
Si1 C11 H11A 109.5
Si1 C11 H11B 109.5
H11A C11 H11B 109.5
Si1 C11 H11C 109.5
H11A C11 H11C 109.5
H11B C11 H11C 109.5
Si1 C12 H12A 109.5
Si1 C12 H12B 109.5
H12A C12 H12B 109.5
Si1 C12 H12C 109.5
H12A C12 H12C 109.5
H12B C12 H12C 109.5
C14 C13 C16 109(2)
C14 C13 C15 108(2)
C16 C13 C15 108(2)
C14 C13 Si1 112.3(17)
C16 C13 Si1 110.1(16)
C15 C13 Si1 109.1(17)
C13 C14 H14A 109.5
C13 C14 H14B 109.5
H14A C14 H14B 109.5
C13 C14 H14C 109.5
H14A C14 H14C 109.5
H14B C14 H14C 109.5
C13 C15 H15A 109.5
C13 C15 H15B 109.5
H15A C15 H15B 109.5
C13 C15 H15C 109.5
H15A C15 H15C 109.5
H15B C15 H15C 109.5
C13 C16 H16A 109.5
C13 C16 H16B 109.5
H16A C16 H16B 109.5
C13 C16 H16C 109.5
H16A C16 H16C 109.5
H16B C16 H16C 109.5
N4 C17 C18 105.5(19)
N4 C17 H17 127.2
C18 C17 H17 127.2
C17 C18 C19 110.1(19)
C17 C18 H18 125
C19 C18 H18 125
C20 C19 C18 106(2)
C20 C19 H19 127
C18 C19 H19 127
C19 C20 N4 109(2)
C19 C20 C21 132(2)
N4 C20 C21 118(2)
O3 C21 N3 121(2)
O3 C21 C20 122(2)
N3 C21 C20 117.3(19)
N3 C22 C23 112.4(16)
N3 C22 C26 106.6(17)
C23 C22 C26 103.5(17)
N3 C22 H22 111.3
C23 C22 H22 111.3
C26 C22 H22 111.3
C24 C23 N4 114.6(18)
C24 C23 C22 104.0(19)
N4 C23 C22 110.3(16)
C24 C23 H23 109.2
N4 C23 H23 109.2
C22 C23 H23 109.2
C25 C24 C23 109(2)
C25 C24 H24 125.3
C23 C24 H24 125.3
C24 C25 O4 127.3(19)
C24 C25 C26 115(2)
O4 C25 C26 117.5(19)
C25 C26 C22 102.3(18)
C25 C26 Br2 111.4(13)
C22 C26 Br2 110.5(16)
C25 C26 H26 110.8
C22 C26 H26 110.8
Br2 C26 H26 110.8
Si2 C27 H27A 109.5
Si2 C27 H27B 109.5
H27A C27 H27B 109.5
Si2 C27 H27C 109.5
H27A C27 H27C 109.5
H27B C27 H27C 109.5
Si2 C28 H28A 109.5
Si2 C28 H28B 109.5
H28A C28 H28B 109.5
Si2 C28 H28C 109.5
H28A C28 H28C 109.5
H28B C28 H28C 109.5
C31 C29 C32 111(2)
C31 C29 C30 109(2)
C32 C29 C30 107(2)
C31 C29 Si2 110(2)
C32 C29 Si2 110.1(18)
C30 C29 Si2 110.8(17)
C29 C30 H30A 109.5
C29 C30 H30B 109.5
H30A C30 H30B 109.5
C29 C30 H30C 109.5
H30A C30 H30C 109.5
H30B C30 H30C 109.5
C29 C31 H31A 109.5
C29 C31 H31B 109.5
H31A C31 H31B 109.5
C29 C31 H31C 109.5
H31A C31 H31C 109.5
H31B C31 H31C 109.5
C29 C32 H32A 109.5
C29 C32 H32B 109.5
H32A C32 H32B 109.5
C29 C32 H32C 109.5
H32A C32 H32C 109.5
H32B C32 H32C 109.5
C5 N1 C6 125.4(19)
C5 N1 H1A 117.3
C6 N1 H1A 117.3
C4 N2 C1 107.9(18)
C4 N2 C7 125.7(17)
C1 N2 C7 125.1(18)
C21 N3 C22 125.2(19)
C21 N3 H3A 117.4
C22 N3 H3A 117.4
C20 N4 C17 109.0(19)
C20 N4 C23 127.1(18)
C17 N4 C23 123.7(18)
C9 O2 Si1 130.6(14)
C25 O4 Si2 129.8(14)
O2 Si1 C12 111.1(10)
O2 Si1 C11 107.8(10)
C12 Si1 C11 110.8(12)
O2 Si1 C13 100.8(9)
C12 Si1 C13 113.4(11)
C11 Si1 C13 112.4(11)
O4 Si2 C27 109.4(13)
O4 Si2 C29 102.9(10)
C27 Si2 C29 112.3(12)
O4 Si2 C28 108.1(12)
C27 Si2 C28 111.1(14)
C29 Si2 C28 112.6(14)

loop_
_geom_bond_atom_site_label_1
_geom_bond_atom_site_label_2
_geom_bond_distance
C1 N2 1.35(3)
C1 C2 1.40(3)
C1 H1 0.95
C2 C3 1.42(3)
C2 H2 0.95
C3 C4 1.33(3)
C3 H3 0.95
C4 N2 1.33(3)
C4 C5 1.50(3)
C5 O1 1.23(3)
C5 N1 1.38(3)
C6 N1 1.45(2)
C6 C10 1.54(3)
C6 C7 1.56(3)
C6 H6 1
C7 N2 1.48(3)
C7 C8 1.52(3)
C7 H7 1
C8 C9 1.39(3)
C8 H8 0.95
C9 O2 1.32(2)
C9 C10 1.52(3)
C10 Br1 1.97(2)
C10 H10 1
C11 Si1 1.82(2)
C11 H11A 0.98
C11 H11B 0.98
C11 H11C 0.98
C12 Si1 1.82(2)
C12 H12A 0.98
C12 H12B 0.98
C12 H12C 0.98
C13 C14 1.54(3)
C13 C16 1.54(3)
C13 C15 1.57(3)
C13 Si1 1.87(3)
C14 H14A 0.98
C14 H14B 0.98
C14 H14C 0.98
C15 H15A 0.98
C15 H15B 0.98
C15 H15C 0.98
C16 H16A 0.98
C16 H16B 0.98
C16 H16C 0.98
C17 N4 1.40(3)
C17 C18 1.39(3)
C17 H17 0.95
C18 C19 1.43(3)
C18 H18 0.95
C19 C20 1.36(3)
C19 H19 0.95
C20 N4 1.40(3)
C20 C21 1.48(3)
C21 O3 1.25(2)
C21 N3 1.34(3)
C22 N3 1.48(2)
C22 C23 1.58(3)
C22 C26 1.57(3)
C22 H22 1
C23 C24 1.47(3)
C23 N4 1.46(2)
C23 H23 1
C24 C25 1.36(3)
C24 H24 0.95
C25 O4 1.39(3)
C25 C26 1.46(3)
C26 Br2 1.93(2)
C26 H26 1
C27 Si2 1.84(3)
C27 H27A 0.98
C27 H27B 0.98
C27 H27C 0.98
C28 Si2 1.84(3)
C28 H28A 0.98
C28 H28B 0.98
C28 H28C 0.98
C29 C31 1.51(3)
C29 C32 1.55(4)
C29 C30 1.56(3)
C29 Si2 1.85(2)
C30 H30A 0.98
C30 H30B 0.98
C30 H30C 0.98
C31 H31A 0.98
C31 H31B 0.98
C31 H31C 0.98
C32 H32A 0.98
C32 H32B 0.98
C32 H32C 0.98
N1 H1A 0.88
N3 H3A 0.88
O2 Si1 1.660(14)
O4 Si2 1.661(15)

loop_
_geom_torsion_atom_site_label_1
_geom_torsion_atom_site_label_2
_geom_torsion_atom_site_label_3
_geom_torsion_atom_site_label_4
_geom_torsion
N2 C1 C2 C3 1(3)
C1 C2 C3 C4 0(2)
C2 C3 C4 N2 0(3)
C2 C3 C4 C5 172(2)
N2 C4 C5 O1 173(2)
C3 C4 C5 O1 1(4)
N2 C4 C5 N1 -10(3)
C3 C4 C5 N1 179(2)
N1 C6 C7 N2 -26(2)
C10 C6 C7 N2 99.5(18)
N1 C6 C7 C8 -144.1(18)
C10 C6 C7 C8 -18(2)
N2 C7 C8 C9 -110(2)
C6 C7 C8 C9 8(2)
C7 C8 C9 O2 179(2)
C7 C8 C9 C10 6(3)
O2 C9 C10 C6 168.9(18)
C8 C9 C10 C6 -17(2)
O2 C9 C10 Br1 53(2)
C8 C9 C10 Br1 -133.3(15)
N1 C6 C10 C9 149.9(17)
C7 C6 C10 C9 22(2)
N1 C6 C10 Br1 -95.7(17)
C7 C6 C10 Br1 135.9(14)
N4 C17 C18 C19 1(2)
C17 C18 C19 C20 -1(2)
C18 C19 C20 N4 0(2)
C18 C19 C20 C21 -172(2)
C19 C20 C21 O3 1(4)
N4 C20 C21 O3 -171.3(19)
C19 C20 C21 N3 175(2)
N4 C20 C21 N3 3(3)
N3 C22 C23 C24 -91(2)
C26 C22 C23 C24 23(2)
N3 C22 C23 N4 32(2)
C26 C22 C23 N4 146.6(17)
N4 C23 C24 C25 -138.3(19)
C22 C23 C24 C25 -18(2)
C23 C24 C25 O4 -177.2(19)
C23 C24 C25 C26 5(3)
C24 C25 C26 C22 11(2)
O4 C25 C26 C22 -167.7(16)
C24 C25 C26 Br2 -107.5(19)
O4 C25 C26 Br2 74(2)
N3 C22 C26 C25 98.6(18)
C23 C22 C26 C25 -20(2)
N3 C22 C26 Br2 -142.7(14)
C23 C22 C26 Br2 98.6(16)
O1 C5 N1 C6 -179(2)
C4 C5 N1 C6 3(3)
C10 C6 N1 C5 -107(2)
C7 C6 N1 C5 16(3)
C3 C4 N2 C1 1(3)
C5 C4 N2 C1 -172(2)
C3 C4 N2 C7 169(2)
C5 C4 N2 C7 -4(4)
C2 C1 N2 C4 -1(3)
C2 C1 N2 C7 -169.0(19)
C8 C7 N2 C4 135(2)
C6 C7 N2 C4 22(3)
C8 C7 N2 C1 -60(3)
C6 C7 N2 C1 -172.5(19)
O3 C21 N3 C22 -168.2(19)
C20 C21 N3 C22 17(3)
C23 C22 N3 C21 -36(3)
C26 C22 N3 C21 -149(2)
C19 C20 N4 C17 0(3)
C21 C20 N4 C17 173.9(19)
C19 C20 N4 C23 -175(2)
C21 C20 N4 C23 -2(3)
C18 C17 N4 C20 -1(2)
C18 C17 N4 C23 174.9(18)
C24 C23 N4 C20 100(2)
C22 C23 N4 C20 -16(3)
C24 C23 N4 C17 -74(3)
C22 C23 N4 C17 168.5(19)
C8 C9 O2 Si1 26(3)
C10 C9 O2 Si1 -161.6(15)
C24 C25 O4 Si2 40(3)
C26 C25 O4 Si2 -141.8(17)
C9 O2 Si1 C12 -71(2)
C9 O2 Si1 C11 50(2)
C9 O2 Si1 C13 168(2)
C14 C13 Si1 O2 -59.7(18)
C16 C13 Si1 O2 61.7(19)
C15 C13 Si1 O2 -179.4(18)
C14 C13 Si1 C12 -178.5(17)
C16 C13 Si1 C12 -57(2)
C15 C13 Si1 C12 62(2)
C14 C13 Si1 C11 55(2)
C16 C13 Si1 C11 176.2(18)
C15 C13 Si1 C11 -65(2)
C25 O4 Si2 C27 33(2)
C25 O4 Si2 C29 152.7(18)
C25 O4 Si2 C28 -88(2)
C31 C29 Si2 O4 174(2)
C32 C29 Si2 O4 -63.5(19)
C30 C29 Si2 O4 54(2)
C31 C29 Si2 C27 -68(2)
C32 C29 Si2 C27 54(2)
C30 C29 Si2 C27 172(2)
C31 C29 Si2 C28 58(2)
C32 C29 Si2 C28 -180(2)
C30 C29 Si2 C28 -62(2)
